data_2242404
loop_
_publ_author_name
'C\'ardenas-Valenzuela, A. Jaquelin'
'Gonz\'alez-Garc\'ia, Gerardo'
'Z\'arraga- Nu\~nez, Ram\'on'
'H\"opfl, Herbert'
'Campos-Gaxiola, Jos\'e J.'
'Cruz-Enr\'iquez, Adriana'

_publ_section_title
;
 Crystal structure and Hirshfeld surface analysis of 3-cyanophenylboronic
 acid
;
_journal_issue 4
_journal_name_full 'Acta Crystallographica Section E'
_journal_page_first 441
_journal_page_last 444
_journal_paper_doi 10.1107/S2056989018003146
_journal_volume 74
_journal_year 2018
_chemical_formula_iupac 'C7 H6 B N O2'
_chemical_formula_moiety 'C7 H6 B N O2'
_chemical_formula_sum 'C7 H6 B N O2'
_chemical_formula_weight 146.94
_chemical_name_systematic
;
3-Cyanophenylboronic acid
;
_space_group_crystal_system monoclinic
_space_group_IT_number 14
_space_group_name_Hall '-P 2ybc'
_space_group_name_H-M_alt 'P 1 21/c 1'
_symmetry_space_group_name_Hall '-P 2ybc'
_symmetry_space_group_name_H-M 'P 1 21/c 1'
_atom_sites_solution_hydrogens geom
_atom_sites_solution_primary iterative
_atom_sites_solution_secondary difmap
_cell_angle_alpha 90
_cell_angle_beta 93.472(4)
_cell_angle_gamma 90
_cell_formula_units_Z 4
_cell_length_a 3.8064(2)
_cell_length_b 16.1560(10)
_cell_length_c 11.4585(4)
_cell_measurement_reflns_used 4312
_cell_measurement_temperature 293(2)
_cell_measurement_theta_max 29.0530
_cell_measurement_theta_min 4.3500
_cell_volume 703.36(6)
_computing_cell_refinement
;
CrysAlis PRO (Rigaku OD, 2015)
;
_computing_data_collection
;
CrysAlis PRO (Rigaku OD, 2015)
;
_computing_data_reduction
;
CrysAlis PRO (Rigaku OD, 2015)
;
_computing_molecular_graphics
;
<i>OLEX2</i> (Dolomanov <i>et al.</i>,  2009)
;
_computing_publication_material
;
<i>OLEX2</i> (Dolomanov <i>et al.</i>,  2009)
;
_computing_structure_refinement
;
SHELXL2016 (Sheldrick, 2015)
;
_computing_structure_solution
;
SUPERFLIP (Palatinus & Chapuis, 2007; Palatinus & van der Lee,
2008;
Palatinus <i>et al.</i>,  2012)
;
_diffrn_ambient_temperature 293(2)
_diffrn_detector_area_resol_mean 8.0945
_diffrn_measured_fraction_theta_full 0.998
_diffrn_measured_fraction_theta_max 0.998
_diffrn_measurement_device 'four-circle diffractometer'
_diffrn_measurement_device_type
;
Rigaku OD SuperNova Single source at offset EosS2
;
_diffrn_measurement_method '\w scans'
_diffrn_radiation_monochromator mirror
_diffrn_radiation_type MoK\a
_diffrn_radiation_wavelength 0.71073
_diffrn_reflns_av_R_equivalents 0.0231
_diffrn_reflns_limit_h_max 4
_diffrn_reflns_limit_h_min -4
_diffrn_reflns_limit_k_max 20
_diffrn_reflns_limit_k_min -20
_diffrn_reflns_limit_l_max 14
_diffrn_reflns_limit_l_min -14
_diffrn_reflns_number 7332
_diffrn_reflns_theta_full 25.242
_diffrn_reflns_theta_max 26.367
_diffrn_reflns_theta_min 3.563
_exptl_absorpt_coefficient_mu 0.100
_exptl_absorpt_correction_T_max 0.996
_exptl_absorpt_correction_T_min 0.992
_exptl_absorpt_correction_type gaussian
_exptl_absorpt_process_details
;
(CrysAlis PRO; Rigaku OD, 2015)
;
_exptl_crystal_colour colourless
_exptl_crystal_density_diffrn 1.388
_exptl_crystal_description block
_exptl_crystal_F_000 304
_exptl_crystal_size_max 0.476
_exptl_crystal_size_mid 0.25
_exptl_crystal_size_min 0.199
_refine_diff_density_max 0.202
_refine_diff_density_min -0.240
_refine_ls_extinction_method none
_refine_ls_goodness_of_fit_ref 1.088
_refine_ls_hydrogen_treatment constr
_refine_ls_matrix_type full
_refine_ls_number_parameters 102
_refine_ls_number_reflns 1434
_refine_ls_number_restraints 0
_refine_ls_restrained_S_all 1.088
_refine_ls_R_factor_all 0.0441
_refine_ls_R_factor_gt 0.0422
_refine_ls_shift/su_max 0.000
_refine_ls_shift/su_mean 0.000
_refine_ls_structure_factor_coef Fsqd
_refine_ls_weighting_details 'w=1/[\s^2^(Fo^2^)+(0.0566P)^2^+0.1839P] where P=(Fo^2^+2Fc^2^)/3'
_refine_ls_weighting_scheme calc
_refine_ls_wR_factor_gt 0.1089
_refine_ls_wR_factor_ref 0.1103
_reflns_number_gt 1347
_reflns_number_total 1434
_reflns_threshold_expression 'I > 2\s(I)'
_cod_data_source_file su5425sup1.cif
_cod_data_source_block I
_cod_database_code 2242404
_shelx_space_group_comment
;
The symmetry employed for this shelxl refinement is uniquely defined
by the following loop, which should always be used as a source of
symmetry information in preference to the above space-group names.
They are only intended as comments.
;
_shelx_estimated_absorpt_t_min 0.954
_shelx_estimated_absorpt_t_max 0.980

loop_
_space_group_symop_operation_xyz
'x, y, z'
'-x, y+1/2, -z+1/2'
'-x, -y, -z'
'x, -y-1/2, z-1/2'

loop_
_atom_site_type_symbol
_atom_site_label
_atom_site_fract_x
_atom_site_fract_y
_atom_site_fract_z
_atom_site_U_iso_or_equiv
_atom_site_adp_type
_atom_site_calc_flag
_atom_site_occupancy
O O2 0.8906(3) 0.49351(6) 0.34935(8) 0.0436(3) Uani d 1
H H2 0.881271 0.482459 0.279381 0.065 Uiso calc 1
O O1 0.8143(3) 0.60701(6) 0.47187(8) 0.0507(3) Uani d 1
H H1 0.900315 0.572989 0.518407 0.076 Uiso calc 1
N N1 0.0762(4) 0.58588(8) -0.12243(11) 0.0485(4) Uani d 1
C C3 0.3424(3) 0.65006(8) 0.06942(10) 0.0307(3) Uani d 1
C C7 0.1909(4) 0.61462(8) -0.03743(11) 0.0355(3) Uani d 1
C C1 0.6246(3) 0.62961(8) 0.26214(10) 0.0302(3) Uani d 1
C C2 0.4765(3) 0.59744(8) 0.15775(11) 0.0309(3) Uani d 1
H H2A 0.467006 0.540428 0.146805 0.037 Uiso calc 1
C C4 0.3561(4) 0.73542(8) 0.08286(12) 0.0367(3) Uani d 1
H H4 0.267843 0.770116 0.023320 0.044 Uiso calc 1
C C6 0.6325(4) 0.71575(8) 0.27423(11) 0.0352(3) Uani d 1
H H6 0.727616 0.738593 0.343630 0.042 Uiso calc 1
C C5 0.5031(4) 0.76802(8) 0.18615(12) 0.0400(3) Uani d 1
H H5 0.515094 0.825073 0.196425 0.048 Uiso calc 1
B B1 0.7827(4) 0.57324(9) 0.36442(12) 0.0336(3) Uani d 1

loop_
_atom_site_aniso_label
_atom_site_aniso_U_11
_atom_site_aniso_U_22
_atom_site_aniso_U_33
_atom_site_aniso_U_12
_atom_site_aniso_U_13
_atom_site_aniso_U_23
O2 0.0679(7) 0.0371(5) 0.0242(5) 0.0103(5) -0.0092(5) -0.0004(4)
O1 0.0810(8) 0.0414(6) 0.0278(5) 0.0165(5) -0.0120(5) -0.0029(4)
N1 0.0625(9) 0.0474(7) 0.0339(7) 0.0077(6) -0.0115(6) -0.0044(5)
C3 0.0303(6) 0.0361(7) 0.0254(6) 0.0025(5) -0.0001(5) 0.0001(5)
C7 0.0398(7) 0.0365(7) 0.0295(7) 0.0077(5) -0.0031(5) 0.0028(5)
C1 0.0304(6) 0.0332(7) 0.0267(6) 0.0014(5) -0.0002(5) 0.0017(5)
C2 0.0343(7) 0.0291(6) 0.0290(6) 0.0019(5) -0.0011(5) 0.0005(5)
C4 0.0426(8) 0.0353(7) 0.0320(7) 0.0063(5) 0.0004(5) 0.0067(5)
C6 0.0397(7) 0.0358(7) 0.0296(6) -0.0019(5) -0.0016(5) -0.0031(5)
C5 0.0520(8) 0.0287(7) 0.0390(8) 0.0007(6) 0.0009(6) 0.0001(5)
B1 0.0385(8) 0.0347(8) 0.0268(7) 0.0006(6) -0.0038(6) 0.0010(5)

loop_
_atom_type_symbol
_atom_type_description
_atom_type_scat_dispersion_real
_atom_type_scat_dispersion_imag
_atom_type_scat_source
C C 0.0033 0.0016 'International Tables Vol C Tables 4.2.6.8 and 6.1.1.4'
H H 0.0000 0.0000 'International Tables Vol C Tables 4.2.6.8 and 6.1.1.4'
B B 0.0013 0.0007 'International Tables Vol C Tables 4.2.6.8 and 6.1.1.4'
N N 0.0061 0.0033 'International Tables Vol C Tables 4.2.6.8 and 6.1.1.4'
O O 0.0106 0.0060 'International Tables Vol C Tables 4.2.6.8 and 6.1.1.4'

loop_
_exptl_crystal_face_index_h
_exptl_crystal_face_index_k
_exptl_crystal_face_index_l
_exptl_crystal_face_perp_dist
0 -16 11 0.1521
-5 3 1 0.2929
0 16 -11 0.0462
5 1 -5 0.1089
0 1 16 0.1849
-5 -1 2 0.2968
0 -1 -16 0.0978
0 -19 -9 0.0649
0 19 9 0.1485

loop_
_geom_angle_atom_site_label_1
_geom_angle_atom_site_label_2
_geom_angle_atom_site_label_3
_geom_angle
C2 C3 C7 119.00(12)
C4 C3 C7 119.98(11)
C4 C3 C2 121.02(12)
N1 C7 C3 178.81(15)
C2 C1 C6 117.51(11)
C2 C1 B1 122.70(11)
C6 C1 B1 119.79(11)
C1 C2 C3 120.50(12)
C5 C4 C3 118.95(12)
C5 C6 C1 122.04(12)
C4 C5 C6 119.98(12)
O2 B1 C1 123.75(11)
O1 B1 O2 119.15(12)
O1 B1 C1 117.10(12)

loop_
_geom_bond_atom_site_label_1
_geom_bond_atom_site_label_2
_geom_bond_distance
O2 B1 1.3661(18)
O1 B1 1.3455(17)
N1 C7 1.1416(18)
C3 C7 1.4401(18)
C3 C2 1.3948(17)
C3 C4 1.3882(19)
C1 C2 1.3917(17)
C1 C6 1.3987(18)
C1 B1 1.5747(18)
C4 C5 1.3825(19)
C6 C5 1.3834(19)

loop_
_geom_hbond_atom_site_label_D
_geom_hbond_atom_site_label_H
_geom_hbond_atom_site_label_A
_geom_hbond_site_symmetry_A
_geom_hbond_distance_DH
_geom_hbond_distance_HA
_geom_hbond_distance_DA
_geom_hbond_angle_DHA
O1 H1 O2 3_766 0.82 1.98 2.7960(10) 170
O2 H2 N1 3_665 0.82 2.12 2.909(2) 160
C2 H2A N1 3_665 0.93 2.71 3.452(2) 138
C4 H4 O1 4_475 0.93 2.67 3.469(2) 144

loop_
_geom_torsion_atom_site_label_1
_geom_torsion_atom_site_label_2
_geom_torsion_atom_site_label_3
_geom_torsion_atom_site_label_4
_geom_torsion
C3 C4 C5 C6 -0.2(2)
C7 C3 C2 C1 -179.96(12)
C7 C3 C4 C5 -179.92(12)
C1 C6 C5 C4 0.9(2)
C2 C3 C4 C5 -0.5(2)
C2 C1 C6 C5 -0.8(2)
C2 C1 B1 O2 21.3(2)
C2 C1 B1 O1 -159.37(13)
C4 C3 C2 C1 0.64(19)
C6 C1 C2 C3 0.00(18)
C6 C1 B1 O2 -158.17(13)
C6 C1 B1 O1 21.14(19)
B1 C1 C2 C3 -179.50(12)
B1 C1 C6 C5 178.76(13)

_cod_database_fobs_code 2242404
